data_1551680
loop_
_publ_author_name
'YOKOYAMA, Takashi'
'SHIBA, Takuya'
'YOSHISE, Masakazu'
'TODA, Masanori'
'AKASHI, Haruo'
'ZENKI, Michio'

_publ_section_title
;
 Crystal Structure of a Copper(II)-2-pyridinecarboxylic Acid Anhydride
 Complex
;
_journal_issue 0
_journal_name_full 'X-ray Structure Analysis Online'
_journal_page_first 27
_journal_paper_doi 10.2116/xraystruct.29.27
_journal_volume 29
_journal_year 2013
_chemical_formula_moiety 'C24 H20 Cu2 N4 O13 S'
_chemical_formula_sum 'C24 H20 Cu2 N4 O13 S'
_chemical_formula_weight 731.59
_space_group_IT_number 36
_space_group_name_Hall 'C 2c -2'
_space_group_name_H-M_alt 'C m c 21'
_symmetry_cell_setting orthorhombic
_symmetry_Int_Tables_number 36
_symmetry_space_group_name_Hall 'C 2c -2'
_symmetry_space_group_name_H-M 'C m c 21'
_atom_sites_solution_hydrogens geom
_atom_sites_solution_primary direct
_atom_sites_solution_secondary difmap
_cell_angle_alpha 90.0000
_cell_angle_beta 90.0000
_cell_angle_gamma 90.0000
_cell_formula_units_Z 4
_cell_length_a 16.0463(15)
_cell_length_b 12.8608(8)
_cell_length_c 12.8905(9)
_cell_measurement_reflns_used 15483
_cell_measurement_temperature 93
_cell_measurement_theta_max 27.45
_cell_measurement_theta_min 2.03
_cell_volume 2660.2(4)
_computing_cell_refinement 'RAPID AUTO'
_computing_data_collection 'RAPID AUTO (Rigaku, ????)'
_computing_data_reduction 'RAPID AUTO'
_computing_molecular_graphics 'CrystalStructure 4.0'
_computing_publication_material 'CrystalStructure 4.0 (Rigaku, 2010)'
_computing_structure_refinement 'SHELXL97 (Sheldrick, 2008)'
_computing_structure_solution 'SHELXS97 (Sheldrick, 2008)'
_diffrn_ambient_temperature 93
_diffrn_detector_area_resol_mean 10.000
_diffrn_measured_fraction_theta_full 0.987
_diffrn_measured_fraction_theta_max 0.987
_diffrn_measurement_device_type 'Rigaku R-AXIS IV'
_diffrn_measurement_method \w
_diffrn_radiation_type 'Mo K\a'
_diffrn_radiation_wavelength 0.71069
_diffrn_reflns_limit_h_max 20
_diffrn_reflns_limit_h_min 0
_diffrn_reflns_limit_k_max 16
_diffrn_reflns_limit_k_min 0
_diffrn_reflns_limit_l_max 16
_diffrn_reflns_limit_l_min -15
_diffrn_reflns_number 2823
_diffrn_reflns_theta_full 27.00
_diffrn_reflns_theta_max 27.00
_diffrn_standards_number 0
_exptl_absorpt_coefficient_mu 1.756
_exptl_absorpt_correction_type none
_exptl_crystal_colour green
_exptl_crystal_density_diffrn 1.827
_exptl_crystal_density_method 'not measured'
_exptl_crystal_description needle
_exptl_crystal_F_000 1480.00
_exptl_crystal_size_max 0.500
_exptl_crystal_size_mid 0.050
_exptl_crystal_size_min 0.050
_refine_diff_density_max 0.750
_refine_diff_density_min -1.170
_refine_ls_abs_structure_details 'Flack, H. D. (1983), Acta Cryst. A39, 876-881.  1269 Friedel Pairs'
_refine_ls_abs_structure_Flack -0.00(3)
_refine_ls_extinction_method none
_refine_ls_goodness_of_fit_ref 1.066
_refine_ls_hydrogen_treatment constr
_refine_ls_number_parameters 229
_refine_ls_number_reflns 2818
_refine_ls_number_restraints 1
_refine_ls_R_factor_gt 0.0613
_refine_ls_shift/su_max 0.000
_refine_ls_structure_factor_coef Fsqd
_refine_ls_weighting_details 'w = 1/[\s^2^(Fo^2^)+(0.1016P)^2^+13.3695P] where P=(Fo^2^+2Fc^2^)/3'
_refine_ls_weighting_scheme calc
_refine_ls_wR_factor_ref 0.1709
_reflns_number_gt 2445
_reflns_number_total 2823
_reflns_threshold_expression F^2^>2.0\s(F^2^)
_cod_data_source_file 29_27_1.txt
_cod_data_source_block 041127
_cod_database_code 1551680

loop_
_symmetry_equiv_pos_site_id
_symmetry_equiv_pos_as_xyz
1 +X,+Y,+Z
2 -X,+Y,+Z
3 +X,-Y,1/2+Z
4 -X,-Y,1/2+Z
5 1/2+X,1/2+Y,+Z
6 1/2-X,1/2+Y,+Z
7 1/2+X,1/2-Y,1/2+Z
8 1/2-X,1/2-Y,1/2+Z

loop_
_atom_site_label
_atom_site_type_symbol
_atom_site_fract_x
_atom_site_fract_y
_atom_site_fract_z
_atom_site_U_iso_or_equiv
_atom_site_adp_type
_atom_site_occupancy
_atom_site_symmetry_multiplicity
_atom_site_calc_flag
_atom_site_refinement_flags
Cu(1) Cu 0.5000 0.33663(8) 0.41635(8) 0.0153(3) Uani 1.0 4 d .
Cu(2) Cu 0.5000 0.19274(10) 0.16914(11) 0.0375(4) Uani 1.0 4 d .
S(1) S 0.5000 0.09390(19) 0.45243(18) 0.0264(6) Uani 1.0 4 d .
O(1) O 0.5878(3) 0.6320(4) 0.3985(5) 0.0323(14) Uani 1.0 8 d .
O(2) O 0.5000 0.4888(6) 0.4024(7) 0.0322(19) Uani 1.0 4 d .
O(3) O 0.5000 0.1860(5) 0.3833(5) 0.0198(15) Uani 1.0 4 d .
O(4) O 0.4448(8) 0.0872(9) 0.5319(9) 0.025(3) Uani 0.5000 8 d .
O(4A) O 0.4078(8) 0.0983(8) 0.4991(9) 0.021(3) Uani 0.5000 8 d .
O(5) O 0.5000 0.0022(5) 0.3833(5) 0.0209(14) Uani 1.0 4 d .
O(6) O 0.5000 0.3267(6) 0.5865(5) 0.038(2) Uani 1.0 4 d .
O(7) O 0.4109(3) 0.4857(4) 0.1465(4) 0.0274(12) Uani 1.0 8 d .
O(8) O 0.5000 0.3430(6) 0.1659(7) 0.0350(18) Uani 1.0 4 d .
O(9) O 0.5000 0.1812(7) -0.0047(8) 0.091(6) Uani 1.0 4 d .
O(10) O 0.5000 0.0414(7) 0.1877(7) 0.104(7) Uani 1.0 4 d .
O(11) O 0.5000 0.2076(8) 0.7608(8) 0.085(5) Uani 1.0 4 d .
N(1) N 0.6242(4) 0.3606(4) 0.4087(6) 0.0242(12) Uani 1.0 8 d .
N(2) N 0.3756(6) 0.2145(6) 0.1754(7) 0.048(3) Uani 1.0 8 d .
C(1) C 0.6851(4) 0.2876(5) 0.4131(9) 0.0347(18) Uani 1.0 8 d .
C(2) C 0.7688(5) 0.3147(6) 0.4161(13) 0.048(3) Uani 1.0 8 d .
C(3) C 0.7912(4) 0.4191(6) 0.4140(11) 0.043(2) Uani 1.0 8 d .
C(4) C 0.7285(4) 0.4926(6) 0.4094(8) 0.0303(17) Uani 1.0 8 d .
C(5) C 0.6461(4) 0.4617(5) 0.4060(7) 0.0235(14) Uani 1.0 8 d .
C(6) C 0.5755(4) 0.5376(5) 0.4017(6) 0.0191(14) Uani 1.0 8 d .
C(7) C 0.3146(9) 0.1439(10) 0.1820(9) 0.082(5) Uani 1.0 8 d .
C(8) C 0.2327(11) 0.1681(12) 0.1764(11) 0.105(8) Uani 1.0 8 d .
C(9) C 0.2086(8) 0.2718(13) 0.1567(11) 0.097(7) Uani 1.0 8 d .
C(10) C 0.2721(8) 0.3468(12) 0.1483(10) 0.074(5) Uani 1.0 8 d .
C(11) C 0.3528(5) 0.3157(8) 0.1599(8) 0.040(2) Uani 1.0 8 d .
C(12) C 0.4241(5) 0.3921(6) 0.1542(6) 0.0259(16) Uani 1.0 8 d .
H(1) H 0.6701 0.2162 0.4142 0.0417 Uiso 1.0 8 calc R
H(2) H 0.8105 0.2624 0.4196 0.0582 Uiso 1.0 8 calc R
H(3) H 0.8481 0.4394 0.4156 0.0512 Uiso 1.0 8 calc R
H(4) H 0.7421 0.5645 0.4087 0.0363 Uiso 1.0 8 calc R
H(7) H 0.3296 0.0730 0.1912 0.0979 Uiso 1.0 8 calc R
H(8) H 0.1916 0.1157 0.1857 0.1256 Uiso 1.0 8 calc R
H(9) H 0.1515 0.2903 0.1494 0.1165 Uiso 1.0 8 calc R
H(10) H 0.2590 0.4176 0.1349 0.0886 Uiso 1.0 8 calc R

loop_
_atom_site_aniso_label
_atom_site_aniso_U_11
_atom_site_aniso_U_22
_atom_site_aniso_U_33
_atom_site_aniso_U_12
_atom_site_aniso_U_13
_atom_site_aniso_U_23
Cu(1) 0.0150(4) 0.0128(5) 0.0183(5) 0.0000 0.0000 0.0015(5)
Cu(2) 0.0800(11) 0.0140(6) 0.0186(6) 0.0000 0.0000 0.0001(5)
S(1) 0.0496(16) 0.0147(11) 0.0150(11) 0.0000 0.0000 0.0020(9)
O(1) 0.024(3) 0.012(3) 0.061(5) -0.0010(19) 0.001(3) 0.004(3)
O(2) 0.031(4) 0.028(4) 0.038(6) 0.0000 0.0000 -0.001(4)
O(3) 0.019(3) 0.016(4) 0.024(4) 0.0000 0.0000 0.003(3)
O(4) 0.023(6) 0.026(6) 0.025(6) 0.013(5) 0.010(5) 0.014(5)
O(4A) 0.023(6) 0.012(5) 0.027(6) 0.011(5) 0.014(5) 0.012(4)
O(5) 0.028(4) 0.010(3) 0.025(4) 0.0000 0.0000 -0.001(3)
O(6) 0.086(7) 0.023(4) 0.006(4) 0.0000 0.0000 -0.001(3)
O(7) 0.021(3) 0.028(3) 0.033(4) 0.001(2) -0.000(2) 0.007(3)
O(8) 0.040(5) 0.034(5) 0.031(5) 0.0000 0.0000 0.002(5)
O(9) 0.229(18) 0.024(5) 0.019(5) 0.0000 0.0000 -0.003(4)
O(10) 0.27(2) 0.021(5) 0.017(6) 0.0000 0.0000 -0.004(4)
O(11) 0.183(15) 0.035(6) 0.036(6) 0.0000 0.0000 -0.001(5)
N(1) 0.024(3) 0.012(3) 0.036(4) -0.001(2) -0.007(3) -0.005(3)
N(2) 0.074(6) 0.041(4) 0.030(4) -0.037(4) -0.038(4) 0.014(4)
C(1) 0.014(3) 0.018(3) 0.072(6) 0.003(3) -0.013(4) 0.004(5)
C(2) 0.017(3) 0.015(4) 0.113(8) 0.003(3) -0.012(6) -0.012(6)
C(3) 0.015(3) 0.021(4) 0.092(7) -0.005(3) -0.012(5) -0.007(5)
C(4) 0.017(3) 0.015(3) 0.058(5) -0.009(3) -0.006(4) -0.000(4)
C(5) 0.019(3) 0.014(3) 0.037(4) 0.004(3) -0.005(4) -0.001(3)
C(6) 0.016(3) 0.015(3) 0.026(4) -0.003(3) -0.004(3) -0.001(3)
C(7) 0.120(10) 0.077(7) 0.049(6) -0.085(8) -0.066(7) 0.051(6)
C(8) 0.106(12) 0.131(13) 0.078(9) -0.102(11) -0.077(9) 0.082(9)
C(9) 0.056(8) 0.154(15) 0.081(9) -0.065(9) -0.041(7) 0.085(10)
C(10) 0.045(7) 0.100(10) 0.077(9) -0.046(6) -0.031(6) 0.075(8)
C(11) 0.030(4) 0.050(5) 0.041(5) -0.020(4) -0.016(4) 0.023(4)
C(12) 0.031(4) 0.024(4) 0.023(4) -0.003(3) -0.004(3) 0.003(3)

loop_
_atom_type_symbol
_atom_type_description
_atom_type_scat_dispersion_real
_atom_type_scat_dispersion_imag
_atom_type_scat_source
C C 0.0033 0.0016
;
International Tables for Crystallography
(1992, Vol. C, Tables 4.2.6.8 and 6.1.1.4)
;
H H 0.0000 0.0000
;
International Tables for Crystallography
(1992, Vol. C, Table 6.1.1.4)
;
O O 0.0106 0.0060
;
International Tables for Crystallography
(1992, Vol. C, Tables 4.2.6.8 and 6.1.1.4)
;
N N 0.0061 0.0033
;
International Tables for Crystallography
(1992, Vol. C, Tables 4.2.6.8 and 6.1.1.4)
;
Cu Cu 0.3201 1.2651
;
International Tables for Crystallography
(1992, Vol. C, Tables 4.2.6.8 and 6.1.1.4)
;
S S 0.1246 0.1234
;
International Tables for Crystallography
(1992, Vol. C, Tables 4.2.6.8 and 6.1.1.4)
;

loop_
_geom_angle_atom_site_label_1
_geom_angle_atom_site_label_2
_geom_angle_atom_site_label_3
_geom_angle
_geom_angle_publ_flag
_geom_angle_site_symmetry_1
_geom_angle_site_symmetry_3
O(2) Cu(1) O(3) 162.3(4) yes . .
O(2) Cu(1) O(6) 98.6(4) yes . .
O(2) Cu(1) N(1) 80.99(15) yes . .
O(2) Cu(1) N(1) 80.99(15) yes . 2_655
O(3) Cu(1) O(6) 99.1(3) yes . .
O(3) Cu(1) N(1) 97.97(16) yes . .
O(3) Cu(1) N(1) 97.97(16) yes . 2_655
O(6) Cu(1) N(1) 93.3(2) yes . .
O(6) Cu(1) N(1) 93.3(2) yes . 2_655
N(1) Cu(1) N(1) 161.5(3) yes . 2_655
O(8) Cu(2) O(9) 92.6(4) yes . .
O(8) Cu(2) O(10) 174.2(4) yes . .
O(8) Cu(2) N(2) 82.1(2) yes . .
O(8) Cu(2) N(2) 82.1(2) yes . 2_655
O(9) Cu(2) O(10) 93.2(4) yes . .
O(9) Cu(2) N(2) 92.8(3) yes . .
O(9) Cu(2) N(2) 92.8(3) yes . 2_655
O(10) Cu(2) N(2) 97.6(2) yes . .
O(10) Cu(2) N(2) 97.6(2) yes . 2_655
N(2) Cu(2) N(2) 163.4(3) yes . 2_655
O(3) S(1) O(4) 120.3(6) yes . .
O(3) S(1) O(4) 120.3(6) yes . 2_655
O(3) S(1) O(4A) 101.4(4) yes . .
O(3) S(1) O(4A) 101.4(4) yes . 2_655
O(3) S(1) O(5) 106.0(4) yes . .
O(4) S(1) O(4) 81.5(8) yes . 2_655
O(4) S(1) O(4A) 27.6(7) yes . .
O(4) S(1) O(4A) 108.8(7) yes . 2_655
O(4) S(1) O(5) 113.9(6) yes . .
O(4) S(1) O(4A) 108.8(7) yes 2_655 .
O(4) S(1) O(4A) 27.6(7) yes 2_655 2_655
O(4) S(1) O(5) 113.9(6) yes 2_655 .
O(4A) S(1) O(4A) 135.5(7) yes . 2_655
O(4A) S(1) O(5) 104.8(4) yes . .
O(4A) S(1) O(5) 104.8(4) yes 2_655 .
Cu(1) O(2) C(6) 117.3(4) yes . .
Cu(1) O(2) C(6) 117.3(4) yes . 2_655
C(6) O(2) C(6) 125.3(7) yes . 2_655
Cu(1) O(3) S(1) 130.6(4) yes . .
S(1) O(4) O(4) 49.2(6) yes . 2_655
S(1) O(4) O(4A) 94.7(14) yes . .
O(4) O(4) O(4A) 143.1(16) yes 2_655 .
S(1) O(4A) O(4) 57.8(12) yes . .
Cu(2) O(8) C(12) 117.4(4) yes . .
Cu(2) O(8) C(12) 117.4(4) yes . 2_655
C(12) O(8) C(12) 123.9(7) yes . 2_655
Cu(1) N(1) C(1) 127.1(5) yes . .
Cu(1) N(1) C(5) 113.9(4) yes . .
C(1) N(1) C(5) 118.8(6) yes . .
Cu(2) N(2) C(7) 129.2(8) yes . .
Cu(2) N(2) C(11) 113.0(6) yes . .
C(7) N(2) C(11) 117.4(9) yes . .
N(1) C(1) C(2) 121.6(6) yes . .
C(1) C(2) C(3) 119.5(7) yes . .
C(2) C(3) C(4) 118.3(6) yes . .
C(3) C(4) C(5) 120.1(6) yes . .
N(1) C(5) C(4) 121.7(6) yes . .
N(1) C(5) C(6) 115.7(6) yes . .
C(4) C(5) C(6) 122.6(6) yes . .
O(1) C(6) O(2) 126.6(6) yes . .
O(1) C(6) C(5) 121.6(6) yes . .
O(2) C(6) C(5) 111.9(6) yes . .
N(2) C(7) C(8) 123.5(12) yes . .
C(7) C(8) C(9) 119.6(14) yes . .
C(8) C(9) C(10) 117.6(12) yes . .
C(9) C(10) C(11) 118.6(13) yes . .
N(2) C(11) C(10) 123.3(10) yes . .
N(2) C(11) C(12) 115.1(7) yes . .
C(10) C(11) C(12) 121.6(10) yes . .
O(7) C(12) O(8) 127.6(7) yes . .
O(7) C(12) C(11) 120.8(7) yes . .
O(8) C(12) C(11) 111.4(7) yes . .
N(1) C(1) H(1) 119.184 no . .
C(2) C(1) H(1) 119.196 no . .
C(1) C(2) H(2) 120.268 no . .
C(3) C(2) H(2) 120.276 no . .
C(2) C(3) H(3) 120.853 no . .
C(4) C(3) H(3) 120.848 no . .
C(3) C(4) H(4) 119.945 no . .
C(5) C(4) H(4) 119.947 no . .
N(2) C(7) H(7) 118.267 no . .
C(8) C(7) H(7) 118.271 no . .
C(7) C(8) H(8) 120.206 no . .
C(9) C(8) H(8) 120.216 no . .
C(8) C(9) H(9) 121.218 no . .
C(10) C(9) H(9) 121.203 no . .
C(9) C(10) H(10) 120.711 no . .
C(11) C(10) H(10) 120.709 no . .

loop_
_geom_bond_atom_site_label_1
_geom_bond_atom_site_label_2
_geom_bond_distance
_geom_bond_publ_flag
_geom_bond_site_symmetry_2
Cu(1) O(2) 1.965(8) yes .
Cu(1) O(3) 1.984(7) yes .
Cu(1) O(6) 2.197(7) yes .
Cu(1) N(1) 2.020(6) yes .
Cu(1) N(1) 2.020(6) yes 2_655
Cu(2) O(8) 1.933(8) yes .
Cu(2) O(9) 2.246(11) yes .
Cu(2) O(10) 1.961(9) yes .
Cu(2) N(2) 2.017(9) yes .
Cu(2) N(2) 2.017(9) yes 2_655
S(1) O(3) 1.482(7) yes .
S(1) O(4) 1.357(13) yes .
S(1) O(4) 1.357(13) yes 2_655
S(1) O(4A) 1.598(12) yes .
S(1) O(4A) 1.598(12) yes 2_655
S(1) O(5) 1.478(7) yes .
O(1) C(6) 1.231(8) yes .
O(2) C(6) 1.365(7) yes .
O(2) C(6) 1.365(7) yes 2_655
O(4) O(4) 1.772(18) yes 2_655
O(4) O(4A) 0.742(17) yes .
O(7) C(12) 1.226(9) yes .
O(8) C(12) 1.380(8) yes .
O(8) C(12) 1.380(8) yes 2_655
N(1) C(1) 1.356(9) yes .
N(1) C(5) 1.347(8) yes .
N(2) C(7) 1.339(15) yes .
N(2) C(11) 1.367(12) yes .
C(1) C(2) 1.388(10) yes .
C(2) C(3) 1.390(10) yes .
C(3) C(4) 1.381(10) yes .
C(4) C(5) 1.382(9) yes .
C(5) C(6) 1.495(9) yes .
C(7) C(8) 1.35(2) yes .
C(8) C(9) 1.41(3) yes .
C(9) C(10) 1.41(2) yes .
C(10) C(11) 1.364(15) yes .
C(11) C(12) 1.509(11) yes .
C(1) H(1) 0.950 no .
C(2) H(2) 0.950 no .
C(3) H(3) 0.950 no .
C(4) H(4) 0.950 no .
C(7) H(7) 0.950 no .
C(8) H(8) 0.950 no .
C(9) H(9) 0.950 no .
C(10) H(10) 0.950 no .

loop_
_geom_contact_atom_site_label_1
_geom_contact_atom_site_label_2
_geom_contact_distance
_geom_contact_publ_flag
_geom_contact_site_symmetry_2
Cu(1) O(8) 3.229(9) no .
Cu(2) O(3) 2.762(7) no .
S(1) O(9) 3.581(10) no 3_555
S(1) O(10) 3.479(10) no .
S(1) O(10) 3.496(10) no 3_555
O(1) O(7) 3.537(8) no 4_665
O(1) O(9) 3.052(10) no 3_565
O(1) O(11) 3.065(11) no 3_564
O(1) C(2) 3.296(9) no 6_655
O(1) C(11) 3.565(11) no 4_665
O(1) C(12) 3.315(10) no 4_665
O(2) O(7) 3.595(10) no .
O(2) O(7) 3.595(10) no 2_655
O(2) O(7) 3.472(10) no 3_565
O(2) O(7) 3.472(10) no 4_665
O(2) O(8) 3.579(13) no .
O(3) Cu(2) 2.762(7) no .
O(3) O(8) 3.454(11) no .
O(3) O(10) 3.133(11) no .
O(3) N(2) 3.361(10) no .
O(3) N(2) 3.361(10) no 2_655
O(4) O(9) 3.595(15) no 3_555
O(4) O(10) 2.749(15) no 3_555
O(4) O(11) 3.448(16) no .
O(4) C(9) 3.454(19) no 8_555
O(4A) O(10) 3.365(14) no 3_555
O(4A) C(3) 3.165(14) no 5_445
O(4A) C(4) 3.386(14) no 5_445
O(4A) C(9) 3.225(18) no 8_555
O(4A) C(10) 3.539(17) no 8_555
O(5) O(9) 2.765(12) no 3_555
O(5) O(10) 2.571(11) no .
O(5) O(11) 3.126(13) no 3_554
O(5) C(3) 3.539(7) no 5_445
O(5) C(3) 3.539(7) no 6_645
O(6) O(7) 2.909(9) no 3_565
O(6) O(7) 2.909(9) no 4_665
O(6) O(11) 2.719(13) no .
O(7) O(1) 3.537(8) no 4_664
O(7) O(2) 3.595(10) no .
O(7) O(2) 3.472(10) no 3_564
O(7) O(6) 2.909(9) no 3_564
O(7) C(5) 3.481(10) no 2_655
O(7) C(5) 3.303(10) no 4_664
O(7) C(6) 3.363(9) no 2_655
O(7) C(6) 3.178(9) no 4_664
O(7) C(8) 3.311(17) no 6_555
O(8) Cu(1) 3.229(9) no .
O(8) O(2) 3.579(13) no .
O(8) O(3) 3.454(11) no .
O(9) S(1) 3.581(10) no 3_554
O(9) O(1) 3.052(10) no 3_564
O(9) O(1) 3.052(10) no 4_664
O(9) O(4) 3.595(15) no 3_554
O(9) O(4) 3.595(15) no 4_654
O(9) O(5) 2.765(12) no 3_554
O(9) O(11) 3.042(15) no 1_554
O(10) S(1) 3.479(10) no .
O(10) S(1) 3.496(10) no 3_554
O(10) O(3) 3.133(11) no .
O(10) O(4) 2.749(15) no 3_554
O(10) O(4) 2.749(15) no 4_654
O(10) O(4A) 3.365(14) no 3_554
O(10) O(4A) 3.365(14) no 4_654
O(10) O(5) 2.571(11) no .
O(10) O(11) 3.338(14) no 3_554
O(11) O(1) 3.065(11) no 3_565
O(11) O(1) 3.065(11) no 4_665
O(11) O(4) 3.448(16) no .
O(11) O(4) 3.448(16) no 2_655
O(11) O(5) 3.126(13) no 3_555
O(11) O(6) 2.719(13) no .
O(11) O(9) 3.042(15) no 1_556
O(11) O(10) 3.338(14) no 3_555
N(1) N(2) 3.545(11) no 2_655
N(1) C(11) 3.278(12) no 2_655
N(1) C(12) 3.395(10) no 2_655
N(2) O(3) 3.361(10) no .
N(2) N(1) 3.545(11) no 2_655
N(2) C(1) 3.350(14) no 2_655
C(1) N(2) 3.350(14) no 2_655
C(1) C(7) 3.506(15) no 2_655
C(1) C(8) 3.525(18) no 7_555
C(1) C(9) 3.253(18) no 7_555
C(1) C(10) 3.564(16) no 2_655
C(1) C(11) 3.339(15) no 2_655
C(2) O(1) 3.296(9) no 6_645
C(2) C(7) 3.546(19) no 7_555
C(2) C(8) 3.41(2) no 7_555
C(2) C(9) 3.41(2) no 2_655
C(2) C(9) 3.43(2) no 7_555
C(2) C(10) 3.54(2) no 2_655
C(3) O(4A) 3.165(14) no 5_555
C(3) O(5) 3.539(7) no 5_555
C(3) C(7) 3.569(17) no 7_555
C(4) O(4A) 3.386(14) no 5_555
C(5) O(7) 3.481(10) no 2_655
C(5) O(7) 3.303(10) no 4_665
C(5) C(12) 3.550(11) no 2_655
C(6) O(7) 3.363(9) no 2_655
C(6) O(7) 3.178(9) no 4_665
C(6) C(12) 3.378(10) no 4_665
C(7) C(1) 3.506(15) no 2_655
C(7) C(2) 3.546(19) no 7_454
C(7) C(3) 3.569(17) no 7_454
C(8) O(7) 3.311(17) no 6_545
C(8) C(1) 3.525(18) no 7_454
C(8) C(2) 3.41(2) no 7_454
C(9) O(4) 3.454(19) no 8_554
C(9) O(4A) 3.225(18) no 8_554
C(9) C(1) 3.253(18) no 7_454
C(9) C(2) 3.41(2) no 2_655
C(9) C(2) 3.43(2) no 7_454
C(10) O(4A) 3.539(17) no 8_554
C(10) C(1) 3.564(16) no 2_655
C(10) C(2) 3.54(2) no 2_655
C(11) O(1) 3.565(11) no 4_664
C(11) N(1) 3.278(12) no 2_655
C(11) C(1) 3.339(15) no 2_655
C(12) O(1) 3.315(10) no 4_664
C(12) N(1) 3.395(10) no 2_655
C(12) C(5) 3.550(11) no 2_655
C(12) C(6) 3.378(10) no 4_664
S(1) H(3) 3.1803 no 5_445
S(1) H(3) 3.1803 no 6_645
O(1) H(2) 2.3549 no 6_655
O(1) H(8) 3.2168 no 5_555
O(4) H(3) 2.8754 no 5_445
O(4) H(7) 3.4470 no 3_555
O(4) H(9) 2.6769 no 8_555
O(4) H(10) 3.5296 no 8_555
O(4A) H(3) 2.5007 no 5_445
O(4A) H(4) 2.9358 no 5_445
O(4A) H(7) 3.5436 no 3_555
O(4A) H(9) 2.5904 no 8_555
O(4A) H(10) 3.2040 no 8_555
O(5) H(3) 2.6015 no 5_445
O(5) H(3) 2.6015 no 6_645
O(6) H(8) 3.4119 no 7_555
O(6) H(8) 3.4119 no 8_555
O(6) H(9) 2.9720 no 7_555
O(6) H(9) 2.9720 no 8_555
O(7) H(8) 2.3993 no 6_555
O(9) H(2) 3.2751 no 7_454
O(9) H(2) 3.2751 no 8_654
O(9) H(3) 3.0667 no 7_454
O(9) H(3) 3.0667 no 8_654
O(11) H(9) 2.8245 no 7_555
O(11) H(9) 2.8245 no 8_555
N(2) H(1) 3.1648 no 2_655
N(2) H(2) 3.4724 no 7_454
C(1) H(4) 3.0983 no 6_645
C(1) H(9) 3.2508 no 7_555
C(2) H(4) 3.2244 no 6_645
C(3) H(7) 3.5421 no 5_555
C(4) H(1) 3.3037 no 6_655
C(4) H(2) 3.5276 no 6_655
C(4) H(7) 3.4083 no 5_555
C(4) H(8) 3.3426 no 5_555
C(4) H(10) 3.1333 no 4_665
C(5) H(8) 3.5383 no 5_555
C(6) H(2) 3.4288 no 6_655
C(6) H(8) 3.4977 no 5_555
C(7) H(1) 3.1435 no 2_655
C(7) H(2) 3.5923 no 7_454
C(7) H(4) 3.3061 no 5_445
C(7) H(10) 3.1994 no 6_545
C(8) H(1) 3.4943 no 2_655
C(8) H(2) 3.4311 no 2_655
C(8) H(4) 3.2805 no 5_445
C(8) H(10) 3.2693 no 6_545
C(9) H(1) 3.1899 no 7_454
C(9) H(2) 3.4043 no 2_655
C(9) H(2) 3.4946 no 7_454
C(10) H(1) 3.5271 no 7_454
C(10) H(2) 3.3239 no 7_454
C(10) H(4) 3.3008 no 4_664
C(10) H(7) 3.3809 no 6_555
C(10) H(8) 3.5395 no 6_555
C(11) H(1) 3.5382 no 2_655
C(11) H(2) 3.3275 no 7_454
C(12) H(8) 3.4470 no 6_555
H(1) N(2) 3.1648 no 2_655
H(1) C(4) 3.3037 no 6_645
H(1) C(7) 3.1435 no 2_655
H(1) C(8) 3.4943 no 2_655
H(1) C(9) 3.1899 no 7_555
H(1) C(10) 3.5271 no 7_555
H(1) C(11) 3.5382 no 2_655
H(1) H(3) 3.5711 no 6_645
H(1) H(4) 2.4068 no 6_645
H(1) H(7) 3.4141 no 2_655
H(1) H(9) 3.0469 no 7_555
H(2) O(1) 2.3549 no 6_645
H(2) O(9) 3.2751 no 7_555
H(2) N(2) 3.4724 no 7_555
H(2) C(4) 3.5276 no 6_645
H(2) C(6) 3.4288 no 6_645
H(2) C(7) 3.5923 no 7_555
H(2) C(8) 3.4311 no 2_655
H(2) C(9) 3.4043 no 2_655
H(2) C(9) 3.4946 no 7_555
H(2) C(10) 3.3239 no 7_555
H(2) C(11) 3.3275 no 7_555
H(2) H(4) 2.6847 no 6_645
H(2) H(8) 3.5565 no 2_655
H(2) H(9) 3.5540 no 2_655
H(3) S(1) 3.1803 no 5_555
H(3) O(4) 2.8754 no 5_555
H(3) O(4A) 2.5007 no 5_555
H(3) O(5) 2.6015 no 5_555
H(3) O(9) 3.0667 no 7_555
H(3) H(1) 3.5711 no 6_655
H(3) H(7) 3.3781 no 5_555
H(3) H(7) 3.5679 no 7_555
H(4) O(4A) 2.9358 no 5_555
H(4) C(1) 3.0983 no 6_655
H(4) C(2) 3.2244 no 6_655
H(4) C(7) 3.3061 no 5_555
H(4) C(8) 3.2805 no 5_555
H(4) C(10) 3.3008 no 4_665
H(4) H(1) 2.4068 no 6_655
H(4) H(2) 2.6847 no 6_655
H(4) H(7) 3.1375 no 5_555
H(4) H(8) 3.0578 no 5_555
H(4) H(10) 2.9247 no 4_665
H(7) O(4) 3.4470 no 3_554
H(7) O(4A) 3.5436 no 3_554
H(7) C(3) 3.5421 no 5_445
H(7) C(4) 3.4083 no 5_445
H(7) C(10) 3.3809 no 6_545
H(7) H(1) 3.4141 no 2_655
H(7) H(3) 3.3781 no 5_445
H(7) H(3) 3.5679 no 7_454
H(7) H(4) 3.1375 no 5_445
H(7) H(10) 2.5581 no 6_545
H(8) O(1) 3.2168 no 5_445
H(8) O(6) 3.4119 no 7_454
H(8) O(7) 2.3993 no 6_545
H(8) C(4) 3.3426 no 5_445
H(8) C(5) 3.5383 no 5_445
H(8) C(6) 3.4977 no 5_445
H(8) C(10) 3.5395 no 6_545
H(8) C(12) 3.4470 no 6_545
H(8) H(2) 3.5565 no 2_655
H(8) H(4) 3.0578 no 5_445
H(8) H(10) 2.7474 no 6_545
H(9) O(4) 2.6769 no 8_554
H(9) O(4A) 2.5904 no 8_554
H(9) O(6) 2.9720 no 7_454
H(9) O(11) 2.8245 no 7_454
H(9) C(1) 3.2508 no 7_454
H(9) H(1) 3.0469 no 7_454
H(9) H(2) 3.5540 no 2_655
H(10) O(4) 3.5296 no 8_554
H(10) O(4A) 3.2040 no 8_554
H(10) C(4) 3.1333 no 4_664
H(10) C(7) 3.1994 no 6_555
H(10) C(8) 3.2693 no 6_555
H(10) H(4) 2.9247 no 4_664
H(10) H(7) 2.5581 no 6_555
H(10) H(8) 2.7474 no 6_555

loop_
_geom_torsion_atom_site_label_1
_geom_torsion_atom_site_label_2
_geom_torsion_atom_site_label_3
_geom_torsion_atom_site_label_4
_geom_torsion
_geom_torsion_publ_flag
_geom_torsion_site_symmetry_1
_geom_torsion_site_symmetry_3
_geom_torsion_site_symmetry_4
O(6) Cu(1) O(2) C(6) 87.7(6) no . . .
O(6) Cu(1) O(2) C(6) -87.7(6) no . . 2_655
O(2) Cu(1) N(1) C(1) 179.7(7) no . . .
O(2) Cu(1) N(1) C(5) 4.5(5) no . . .
N(1) Cu(1) O(2) C(6) -4.3(6) no . . .
N(1) Cu(1) O(2) C(6) -179.7(7) no . . 2_655
O(2) Cu(1) N(1) C(1) -179.7(7) no . 2_655 2_655
O(2) Cu(1) N(1) C(5) -4.5(5) no . 2_655 2_655
N(1) Cu(1) O(2) C(6) 179.7(7) no 2_655 . .
N(1) Cu(1) O(2) C(6) 4.3(6) no 2_655 . 2_655
O(6) Cu(1) O(3) S(1) 0.0 no . . .
O(3) Cu(1) N(1) C(1) -18.1(6) no . . .
O(3) Cu(1) N(1) C(5) 166.7(5) no . . .
N(1) Cu(1) O(3) S(1) 94.7(2) no . . .
O(3) Cu(1) N(1) C(1) 18.1(6) no . 2_655 2_655
O(3) Cu(1) N(1) C(5) -166.7(5) no . 2_655 2_655
N(1) Cu(1) O(3) S(1) -94.7(2) no 2_655 . .
O(6) Cu(1) N(1) C(1) 81.5(6) no . . .
O(6) Cu(1) N(1) C(5) -93.6(5) no . . .
O(6) Cu(1) N(1) C(1) -81.5(6) no . 2_655 2_655
O(6) Cu(1) N(1) C(5) 93.6(5) no . 2_655 2_655
O(9) Cu(2) O(8) C(12) 83.6(6) no . . .
O(9) Cu(2) O(8) C(12) -83.6(6) no . . 2_655
O(8) Cu(2) N(2) C(7) -178.7(8) no . . .
O(8) Cu(2) N(2) C(11) 8.5(6) no . . .
N(2) Cu(2) O(8) C(12) -8.9(6) no . . .
N(2) Cu(2) O(8) C(12) -176.1(7) no . . 2_655
O(8) Cu(2) N(2) C(7) 178.7(8) no . 2_655 2_655
O(8) Cu(2) N(2) C(11) -8.5(6) no . 2_655 2_655
N(2) Cu(2) O(8) C(12) 176.1(7) no 2_655 . .
N(2) Cu(2) O(8) C(12) 8.9(6) no 2_655 . 2_655
O(9) Cu(2) N(2) C(7) 89.1(7) no . . .
O(9) Cu(2) N(2) C(11) -83.6(6) no . . .
O(9) Cu(2) N(2) C(7) -89.1(7) no . 2_655 2_655
O(9) Cu(2) N(2) C(11) 83.6(6) no . 2_655 2_655
O(10) Cu(2) N(2) C(7) -4.5(8) no . . .
O(10) Cu(2) N(2) C(11) -177.3(6) no . . .
O(10) Cu(2) N(2) C(7) 4.5(8) no . 2_655 2_655
O(10) Cu(2) N(2) C(11) 177.3(6) no . 2_655 2_655
O(3) S(1) O(4) O(4) -120.2(4) no . . 2_655
O(3) S(1) O(4) O(4A) 51.5(12) no . . .
O(4) S(1) O(3) Cu(1) 49.1(7) no . . .
O(3) S(1) O(4) O(4) 120.2(4) no . 2_655 .
O(3) S(1) O(4) O(4A) -51.5(12) no . 2_655 2_655
O(4) S(1) O(3) Cu(1) -49.1(7) no 2_655 . .
O(3) S(1) O(4A) O(4) -136.4(7) no . . .
O(4A) S(1) O(3) Cu(1) 70.8(5) no . . .
O(3) S(1) O(4A) O(4) 136.4(7) no . 2_655 2_655
O(4A) S(1) O(3) Cu(1) -70.8(5) no 2_655 . .
O(5) S(1) O(3) Cu(1) 180.0 no . . .
O(4) S(1) O(4) O(4) 0.0(5) no . 2_655 .
O(4) S(1) O(4) O(4A) -171.7(12) no . 2_655 2_655
O(4) S(1) O(4) O(4) 0.0(5) no 2_655 . 2_655
O(4) S(1) O(4) O(4A) 171.7(12) no 2_655 . .
O(4) S(1) O(4A) O(4) 0.0(11) no . . .
O(4A) S(1) O(4) O(4) -171.7(13) no . . 2_655
O(4A) S(1) O(4) O(4A) 0.0(8) no . . .
O(4) S(1) O(4A) O(4) 8.7(10) no . 2_655 2_655
O(4A) S(1) O(4) O(4) -4.0(5) no 2_655 . 2_655
O(4A) S(1) O(4) O(4A) 167.7(9) no 2_655 . .
O(5) S(1) O(4) O(4) 112.4(4) no . . 2_655
O(5) S(1) O(4) O(4A) -75.9(11) no . . .
O(4) S(1) O(4A) O(4) -8.7(10) no 2_655 . .
O(4A) S(1) O(4) O(4) 4.0(5) no . 2_655 .
O(4A) S(1) O(4) O(4A) -167.7(9) no . 2_655 2_655
O(4) S(1) O(4A) O(4) 0.0(11) no 2_655 2_655 2_655
O(4A) S(1) O(4) O(4) 171.7(13) no 2_655 2_655 .
O(4A) S(1) O(4) O(4A) 0.0(8) no 2_655 2_655 2_655
O(5) S(1) O(4) O(4) -112.4(4) no . 2_655 .
O(5) S(1) O(4) O(4A) 75.9(11) no . 2_655 2_655
O(4A) S(1) O(4A) O(4) 16.8(12) no . 2_655 2_655
O(4A) S(1) O(4A) O(4) -16.8(12) no 2_655 . .
O(5) S(1) O(4A) O(4) 113.5(8) no . . .
O(5) S(1) O(4A) O(4) -113.5(8) no . 2_655 2_655
Cu(1) O(2) C(6) O(1) -176.4(5) no . . .
Cu(1) O(2) C(6) C(5) 3.3(9) no . . .
Cu(1) O(2) C(6) O(1) 176.4(5) no . 2_655 2_655
Cu(1) O(2) C(6) C(5) -3.3(9) no . 2_655 2_655
C(6) O(2) C(6) O(1) 1.3(14) no . 2_655 2_655
C(6) O(2) C(6) C(5) -178.3(7) no . 2_655 2_655
C(6) O(2) C(6) O(1) -1.3(14) no 2_655 . .
C(6) O(2) C(6) C(5) 178.3(7) no 2_655 . .
S(1) O(4) O(4) S(1) 0.00(14) no . 2_655 .
S(1) O(4) O(4) O(4A) 13.9(19) no . 2_655 2_655
S(1) O(4) O(4A) S(1) 0.00(11) no . . .
O(4) O(4) O(4A) S(1) 10.5(17) no 2_655 . .
O(4A) O(4) O(4) S(1) -14(3) no . 2_655 .
O(4A) O(4) O(4) O(4A) 0(4) no . 2_655 2_655
Cu(2) O(8) C(12) O(7) -177.2(6) no . . .
Cu(2) O(8) C(12) C(11) 7.4(9) no . . .
Cu(2) O(8) C(12) O(7) 177.2(6) no . 2_655 2_655
Cu(2) O(8) C(12) C(11) -7.4(9) no . 2_655 2_655
C(12) O(8) C(12) O(7) 10.9(14) no . 2_655 2_655
C(12) O(8) C(12) C(11) -173.6(7) no . 2_655 2_655
C(12) O(8) C(12) O(7) -10.9(14) no 2_655 . .
C(12) O(8) C(12) C(11) 173.6(7) no 2_655 . .
Cu(1) N(1) C(1) C(2) -174.2(6) no . . .
Cu(1) N(1) C(5) C(4) 174.5(5) no . . .
Cu(1) N(1) C(5) C(6) -4.1(9) no . . .
C(1) N(1) C(5) C(4) -1.1(12) no . . .
C(1) N(1) C(5) C(6) -179.7(8) no . . .
C(5) N(1) C(1) C(2) 0.7(14) no . . .
Cu(2) N(2) C(7) C(8) -173.9(7) no . . .
Cu(2) N(2) C(11) C(10) 171.8(6) no . . .
Cu(2) N(2) C(11) C(12) -6.9(10) no . . .
C(7) N(2) C(11) C(10) -1.9(14) no . . .
C(7) N(2) C(11) C(12) 179.4(8) no . . .
C(11) N(2) C(7) C(8) -1.4(15) no . . .
N(1) C(1) C(2) C(3) -0.3(19) no . . .
C(1) C(2) C(3) C(4) 0(2) no . . .
C(2) C(3) C(4) C(5) -0.7(18) no . . .
C(3) C(4) C(5) N(1) 1.1(15) no . . .
C(3) C(4) C(5) C(6) 179.6(9) no . . .
N(1) C(5) C(6) O(1) -179.7(7) no . . .
N(1) C(5) C(6) O(2) 0.7(10) no . . .
C(4) C(5) C(6) O(1) 1.7(12) no . . .
C(4) C(5) C(6) O(2) -177.9(8) no . . .
N(2) C(7) C(8) C(9) 3.8(18) no . . .
C(7) C(8) C(9) C(10) -2.8(19) no . . .
C(8) C(9) C(10) C(11) -0.2(18) no . . .
C(9) C(10) C(11) N(2) 2.6(17) no . . .
C(9) C(10) C(11) C(12) -178.7(10) no . . .
N(2) C(11) C(12) O(7) -175.7(7) no . . .
N(2) C(11) C(12) O(8) 0.1(10) no . . .
C(10) C(11) C(12) O(7) 5.5(13) no . . .
C(10) C(11) C(12) O(8) -178.7(9) no . . .
